data_1519053
loop_
_publ_author_name
'Xiqu Wang'
'Lumei Liu'
'Kent Ross'
'Allan J. Jacobson'

_publ_section_title
;
 Synthesis and crystal structures of yttrium sulfates Y(OH)(SO4), Y(SO4)F,
 YNi(OH)3(SO4)-II and Y2Cu(OH)3(SO4)2F.H2O
;
_journal_name_full 'Solid State Sciences'
_journal_page_first 109
_journal_page_last 118
_journal_volume 2
_journal_year 1998
_chemical_formula_sum 'H O5 S Y'
_chemical_formula_weight 201.98
_space_group_IT_number 14
_symmetry_cell_setting monoclinic
_symmetry_Int_Tables_number 14
_symmetry_space_group_name_Hall '-P 2yn'
_symmetry_space_group_name_H-M 'P 1 21/n 1'
_cell_angle_alpha 90
_cell_angle_beta 93.764(1)
_cell_angle_gamma 90
_cell_formula_units_Z 8
_cell_length_a 7.9498(6)
_cell_length_b 10.9530(9)
_cell_length_c 8.1447(6)
_cell_volume 707.66(9)
_diffrn_ambient_temperature 293
_diffrn_radiation_probe x-ray
_diffrn_radiation_type MoK\a
_diffrn_radiation_wavelength 0.71073
_exptl_absorpt_coefficient_mu 16.95
_exptl_crystal_density_diffrn 3.792
_refine_ls_number_parameters 136
_refine_ls_number_reflns 1644
_refine_ls_R_factor_gt 0.0285
_refine_ls_wR_factor_gt 0.0663
_cod_data_source_file SSS-2000-2-109-118-1.cif
_cod_data_source_block Y(OH)(SO4)
_cod_original_sg_symbol_H-M 'P 21/n'
_cod_database_code 1519053

loop_
_symmetry_equiv_pos_site_id
_symmetry_equiv_pos_as_xyz
1 x,y,z
2 1/2-x,1/2+y,1/2-z
3 -x,-y,-z
4 1/2+x,1/2-y,1/2+z

loop_
_atom_site_label
_atom_site_type_symbol
_atom_site_thermal_displace_type
_atom_site_fract_x
_atom_site_fract_y
_atom_site_fract_z
_atom_site_occupancy
_atom_site_U_iso_or_equiv
_atom_site_calc_flag
_atom_site_refinement_flags
_atom_site_disorder_assembly
_atom_site_disorder_group
Y1 Y Uiso 0.16170(10) 0.93680(10) 0.37180(10) 1.000 0.0070(10) . . . .
Y2 Y Uiso 0.18810(10) 0.92440(10) -0.09130(10) 1.000 0.0070(10) . . . .
S1 S Uiso 0.50180(10) 0.82970(10) -0.36510(10) 1.000 0.0070(10) . . . .
S2 S Uiso 0.45670(10) 0.19090(10) -0.13350(10) 1.000 0.0070(10) . . . .
O1 O Uiso 0.3746(4) 0.8308(3) -0.5032(4) 1.000 0.0120(10) . . . .
O2 O Uiso 0.3891(4) 0.2392(3) -0.2941(3) 1.000 0.0110(10) . . . .
O3 O Uiso 0.4841(4) 0.2924(3) -0.0184(4) 1.000 0.0130(10) . . . .
O4 O Uiso 0.4286(4) 0.8744(3) -0.2172(4) 1.000 0.0130(10) . . . .
O5 O Uiso 0.3343(4) 0.1040(3) -0.0742(4) 1.000 0.0110(10) . . . .
O6 O Uiso 0.1003(4) 0.0427(3) 0.1294(3) 1.000 0.0070(10) . . . .
O7 O Uiso 0.1269(4) 0.0114(3) 0.6416(3) 1.000 0.0090(10) . . . .
O8 O Uiso 0.3794(4) 0.8718(3) 0.1482(3) 1.000 0.0100(10) . . . .
O9 O Uiso 0.3521(4) 0.0955(3) 0.3995(4) 1.000 0.0140(10) . . . .
O10 O Uiso 0.0595(4) 0.7995(3) 0.1560(3) 1.000 0.0110(10) . . . .
H1 H Uiso 0.176(7) 0.080(3) 0.640(7) 1.000 0.027(17) . . . .
H2 H Uiso 0.164(7) 0.104(4) 0.124(7) 1.000 0.033(18) . . . .

loop_
_geom_angle_atom_site_label_1
_geom_angle_atom_site_label_2
_geom_angle_atom_site_label_3
_geom_angle
_geom_angle_site_symmetry_1
_geom_angle_site_symmetry_2
_geom_angle_site_symmetry_3
_geom_angle_publ_flag
O8 Y1 O10 62.79(10) . . . yes
O1 Y1 O8 70.74(11) 1_556 . . yes
O6 Y1 O8 70.37(10) 1_565 . . yes
O7 Y1 O8 146.72(10) 1_565 . . yes
O8 Y1 O9 79.54(11) . . 1_565 yes
O3 Y1 O8 122.01(11) 2_555 . . yes
O7 Y1 O8 134.39(9) 3_566 . . yes
O1 Y1 O10 102.48(12) 1_556 . . yes
O6 Y1 O10 69.45(11) 1_565 . . yes
O7 Y1 O10 146.44(11) 1_565 . . yes
O9 Y1 O10 136.75(11) 1_565 . . yes
O3 Y1 O10 78.21(11) 2_555 . . yes
O7 Y1 O10 80.58(11) 3_566 . . yes
O1 Y1 O6 139.28(12) 1_556 . 1_565 yes
O1 Y1 O7 83.59(12) 1_556 . 1_565 yes
O1 Y1 O9 82.81(12) 1_556 . 1_565 yes
O1 Y1 O3 78.59(12) 1_556 . 2_555 yes
O1 Y1 O7 148.08(11) 1_556 . 3_566 yes
O6 Y1 O7 125.83(12) 1_565 . 1_565 yes
O6 Y1 O9 78.81(12) 1_565 . 1_565 yes
O3 Y1 O6 133.77(12) 2_555 . 1_565 yes
O6 Y1 O7 71.94(10) 1_565 . 3_566 yes
O7 Y1 O9 76.47(12) 1_565 . 1_565 yes
O3 Y1 O7 70.63(11) 2_555 . 1_565 yes
O7 Y1 O7 77.78(10) 1_565 . 3_566 yes
O3 Y1 O9 143.62(12) 2_555 . 1_565 yes
O7 Y1 O9 116.96(12) 3_566 . 1_565 yes
O3 Y1 O7 70.89(11) 2_555 . 3_566 yes
O4 Y2 O8 78.97(11) . . . yes
O4 Y2 O10 125.57(11) . . . yes
O4 Y2 O7 79.32(11) . . 1_564 yes
O4 Y2 O5 78.30(12) . . 1_565 yes
O4 Y2 O6 140.25(12) . . 1_565 yes
O2 Y2 O4 79.40(12) 2_554 . . yes
O4 Y2 O6 145.28(11) . . 3_565 yes
O8 Y2 O10 62.18(10) . . . yes
O7 Y2 O8 152.97(11) 1_564 . . yes
O5 Y2 O8 82.41(11) 1_565 . . yes
O6 Y2 O8 73.92(10) 1_565 . . yes
O2 Y2 O8 104.46(11) 2_554 . . yes
O6 Y2 O8 134.07(10) 3_565 . . yes
O7 Y2 O10 144.82(11) 1_564 . . yes
O5 Y2 O10 127.50(11) 1_565 . . yes
O6 Y2 O10 64.08(10) 1_565 . . yes
O2 Y2 O10 75.58(10) 2_554 . . yes
O6 Y2 O10 76.03(10) 3_565 . . yes
O5 Y2 O7 77.59(12) 1_565 . 1_564 yes
O6 Y2 O7 114.90(11) 1_565 . 1_564 yes
O2 Y2 O7 87.10(10) 2_554 . 1_564 yes
O6 Y2 O7 71.15(10) 3_565 . 1_564 yes
O5 Y2 O6 69.84(12) 1_565 . 1_565 yes
O2 Y2 O5 154.90(11) 2_554 . 1_565 yes
O5 Y2 O6 111.63(12) 1_565 . 3_565 yes
O2 Y2 O6 135.20(11) 2_554 . 1_565 yes
O6 Y2 O6 71.19(10) 1_565 . 3_565 yes
O2 Y2 O6 81.24(12) 2_554 . 3_565 yes
O1 S1 O4 109.86(19) . . . yes
O1 S1 O9 111.44(19) . . 3_665 yes
O1 S1 O10 106.73(18) . . 4_564 yes
O4 S1 O9 109.60(19) . . 3_665 yes
O4 S1 O10 111.07(17) . . 4_564 yes
O9 S1 O10 108.11(18) 3_665 . 4_564 yes
O2 S2 O3 108.99(19) . . . yes
O2 S2 O5 108.25(18) . . . yes
O2 S2 O8 111.35(16) . . 3_665 yes
O3 S2 O5 110.91(19) . . . yes
O3 S2 O8 108.00(18) . . 3_665 yes
O5 S2 O8 109.35(19) . . 3_665 yes
Y1 O1 S1 144.8(2) 1_554 . . yes
Y2 O2 S2 138.28(18) 2_544 . . yes
Y1 O3 S2 141.7(2) 2_545 . . yes
Y2 O4 S1 147.1(2) . . . yes
Y2 O5 S2 152.3(2) 1_545 . . yes
Y1 O6 Y2 108.57(13) 1_545 . 1_545 yes
Y1 O6 Y2 110.06(12) 1_545 . 3_565 yes
Y2 O6 Y2 108.82(11) 1_545 . 3_565 yes
Y1 O7 Y2 132.35(15) 1_545 . 1_546 yes
Y1 O7 Y1 102.22(11) 1_545 . 3_566 yes
Y1 O7 Y2 106.06(11) 3_566 . 1_546 yes
Y1 O8 Y2 94.77(11) . . . yes
Y1 O8 S2 141.65(15) . . 3_665 yes
Y2 O8 S2 122.97(14) . . 3_665 yes
Y1 O9 S1 158.0(2) 1_545 . 3_665 yes
Y1 O10 Y2 95.86(11) . . . yes
Y1 O10 S1 139.48(16) . . 4_465 yes
Y2 O10 S1 121.61(14) . . 4_465 yes
Y1 O6 H2 111(4) 1_545 . . no
Y2 O6 H2 101(4) 1_545 . . no
Y2 O6 H2 117(3) 3_565 . . no
Y1 O7 H1 102(4) 1_545 . . no
Y2 O7 H1 108(4) 1_546 . . no
Y1 O7 H1 104(3) 3_566 . . no

loop_
_geom_bond_atom_site_label_1
_geom_bond_atom_site_label_2
_geom_bond_distance
_geom_bond_site_symmetry_1
_geom_bond_site_symmetry_2
_geom_bond_publ_flag
Y1 O8 2.689(3) . . yes
Y1 O10 2.413(3) . . yes
Y1 O1 2.241(3) . 1_556 yes
Y1 O6 2.314(3) . 1_565 yes
Y1 O7 2.378(3) . 1_565 yes
Y1 O9 2.306(3) . 1_565 yes
Y1 O3 2.335(3) . 2_555 yes
Y1 O7 2.359(3) . 3_566 yes
Y2 O4 2.294(3) . . yes
Y2 O8 2.462(3) . . yes
Y2 O10 2.692(3) . . yes
Y2 O7 2.396(3) . 1_564 yes
Y2 O5 2.284(3) . 1_565 yes
Y2 O6 2.358(3) . 1_565 yes
Y2 O2 2.299(3) . 2_554 yes
Y2 O6 2.322(3) . 3_565 yes
S1 O1 1.462(3) . . yes
S1 O4 1.457(3) . . yes
S1 O9 1.463(3) . 3_665 yes
S1 O10 1.494(3) . 4_564 yes
S2 O2 1.479(3) . . yes
S2 O3 1.461(3) . . yes
S2 O5 1.466(3) . . yes
S2 O8 1.485(3) . 3_665 yes
O6 H2 0.84(5) . . no
O7 H1 0.85(4) . . no

loop_
_geom_hbond_atom_site_label_D
_geom_hbond_atom_site_label_H
_geom_hbond_atom_site_label_A
_geom_hbond_distance_DH
_geom_hbond_distance_HA
_geom_hbond_distance_DA
_geom_hbond_angle_DHA
_geom_hbond_site_symmetry_A
_geom_hbond_publ_flag
O7 H1 O2 0.85(4) 2.47(5) 3.271(5) 159(4) 1_556 yes
O7 H1 O5 0.85(4) 2.59(6) 2.933(4) 106(4) 1_556 yes
O7 H1 O9 0.85(4) 2.49(6) 2.899(4) 111(4) . yes
O7 H1 O3 0.85(4) 2.39(5) 2.722(5) 104(4) 4_455 yes
O6 H2 O5 0.84(5) 2.17(6) 2.658(4) 116(4) . yes

loop_
_geom_torsion_atom_site_label_1
_geom_torsion_atom_site_label_2
_geom_torsion_atom_site_label_3
_geom_torsion_atom_site_label_4
_geom_torsion
_geom_torsion_site_symmetry_1
_geom_torsion_site_symmetry_2
_geom_torsion_site_symmetry_3
_geom_torsion_site_symmetry_4
_geom_torsion_publ_flag
O10 Y1 O8 Y2 51.29(11) . . . . no
O10 Y1 O8 S2 -118.9(3) . . . 3_665 no
O1 Y1 O8 Y2 167.21(14) 1_556 . . . no
O1 Y1 O8 S2 -3.0(3) 1_556 . . 3_665 no
O6 Y1 O8 Y2 -25.08(11) 1_565 . . . no
O6 Y1 O8 S2 164.7(3) 1_565 . . 3_665 no
O7 Y1 O8 Y2 -151.18(17) 1_565 . . . no
O7 Y1 O8 S2 38.6(4) 1_565 . . 3_665 no
O9 Y1 O8 Y2 -106.82(12) 1_565 . . . no
O9 Y1 O8 S2 83.0(3) 1_565 . . 3_665 no
O3 Y1 O8 Y2 104.96(13) 2_555 . . . no
O3 Y1 O8 S2 -65.3(3) 2_555 . . 3_665 no
O7 Y1 O8 Y2 10.9(2) 3_566 . . . no
O7 Y1 O8 S2 -159.4(3) 3_566 . . 3_665 no
O8 Y1 O10 Y2 -45.64(9) . . . . no
O8 Y1 O10 S1 113.0(3) . . . 4_465 no
O1 Y1 O10 Y2 -106.05(12) 1_556 . . . no
O1 Y1 O10 S1 52.6(3) 1_556 . . 4_465 no
O6 Y1 O10 Y2 32.20(10) 1_565 . . . no
O6 Y1 O10 S1 -169.2(3) 1_565 . . 4_465 no
O7 Y1 O10 Y2 156.65(16) 1_565 . . . no
O7 Y1 O10 S1 -44.7(4) 1_565 . . 4_465 no
O9 Y1 O10 Y2 -13.3(2) 1_565 . . . no
O9 Y1 O10 S1 145.3(3) 1_565 . . 4_465 no
O3 Y1 O10 Y2 178.61(13) 2_555 . . . no
O3 Y1 O10 S1 -22.8(3) 2_555 . . 4_465 no
O7 Y1 O10 Y2 106.33(11) 3_566 . . . no
O7 Y1 O10 S1 -95.1(3) 3_566 . . 4_465 no
O8 Y1 O1 S1 129.3(4) . . 1_556 1_556 no
O10 Y1 O1 S1 -175.7(3) . . 1_556 1_556 no
O8 Y1 O6 Y2 27.71(11) . . 1_565 . no
O10 Y1 O6 Y2 -39.65(12) . . 1_565 . no
O1 Y1 O6 Y2 45.7(2) 1_556 . 1_565 . no
O7 Y1 O6 Y2 174.56(12) 1_565 . 1_565 . no
O9 Y1 O6 Y2 110.47(14) 1_565 . 1_565 . no
O3 Y1 O6 Y2 -88.24(18) 2_555 . 1_565 . no
O7 Y1 O6 Y2 -126.12(15) 3_566 . 1_565 . no
O8 Y1 O7 Y2 -67.6(3) . . 1_565 1_556 no
O10 Y1 O7 Y2 74.5(3) . . 1_565 1_556 no
O8 Y1 O3 S2 60.5(4) . . 2_555 2_555 no
O10 Y1 O3 S2 107.5(3) . . 2_555 2_555 no
O8 Y2 O4 S1 153.7(4) . . . . no
O10 Y2 O4 S1 110.1(4) . . . . no
O7 Y2 O4 S1 -42.5(4) 1_564 . . . no
O5 Y2 O4 S1 -121.9(4) 1_565 . . . no
O6 Y2 O4 S1 -158.8(3) 1_565 . . . no
O2 Y2 O4 S1 46.5(4) 2_554 . . . no
O6 Y2 O4 S1 -10.7(5) 3_565 . . . no
O4 Y2 O8 Y1 174.67(13) . . . . no
O4 Y2 O8 S2 -12.5(2) . . . 3_665 no
O10 Y2 O8 Y1 -44.71(10) . . . . no
O10 Y2 O8 S2 128.1(2) . . . 3_665 no
O7 Y2 O8 Y1 137.6(2) 1_564 . . . no
O7 Y2 O8 S2 -49.6(4) 1_564 . . 3_665 no
O5 Y2 O8 Y1 95.18(12) 1_565 . . . no
O5 Y2 O8 S2 -92.0(2) 1_565 . . 3_665 no
O6 Y2 O8 Y1 24.06(10) 1_565 . . . no
O6 Y2 O8 S2 -163.2(2) 1_565 . . 3_665 no
O2 Y2 O8 Y1 -109.44(11) 2_554 . . . no
O2 Y2 O8 S2 63.4(2) 2_554 . . 3_665 no
O6 Y2 O8 Y1 -17.7(2) 3_565 . . . no
O6 Y2 O8 S2 155.11(19) 3_565 . . 3_665 no
O4 Y2 O10 Y1 101.72(14) . . . . no
O4 Y2 O10 S1 -62.1(2) . . . 4_465 no
O8 Y2 O10 Y1 51.76(11) . . . . no
O8 Y2 O10 S1 -112.1(2) . . . 4_465 no
O7 Y2 O10 Y1 -130.04(17) 1_564 . . . no
O7 Y2 O10 S1 66.1(3) 1_564 . . 4_465 no
O5 Y2 O10 Y1 -1.85(18) 1_565 . . . no
O5 Y2 O10 S1 -165.69(17) 1_565 . . 4_465 no
O6 Y2 O10 Y1 -32.98(10) 1_565 . . . no
O6 Y2 O10 S1 163.2(2) 1_565 . . 4_465 no
O2 Y2 O10 Y1 167.05(13) 2_554 . . . no
O2 Y2 O10 S1 3.21(19) 2_554 . . 4_465 no
O6 Y2 O10 Y1 -108.58(12) 3_565 . . . no
O6 Y2 O10 S1 87.6(2) 3_565 . . 4_465 no
O4 Y2 O7 Y1 44.15(19) . . 1_564 1_554 no
O8 Y2 O7 Y1 81.2(3) . . 1_564 1_554 no
O10 Y2 O7 Y1 -95.3(2) . . 1_564 1_554 no
O4 Y2 O5 S2 27.6(4) . . 1_565 1_565 no
O8 Y2 O5 S2 107.8(4) . . 1_565 1_565 no
O10 Y2 O5 S2 153.7(4) . . 1_565 1_565 no
O4 Y2 O6 Y1 -78.7(2) . . 1_565 . no
O8 Y2 O6 Y1 -29.87(12) . . 1_565 . no
O10 Y2 O6 Y1 36.56(11) . . 1_565 . no
O7 Y2 O6 Y1 177.48(12) 1_564 . 1_565 . no
O5 Y2 O6 Y1 -117.54(15) 1_565 . 1_565 . no
O2 Y2 O6 Y1 64.6(2) 2_554 . 1_565 . no
O6 Y2 O6 Y1 119.79(15) 3_565 . 1_565 . no
O4 Y2 O2 S2 -83.1(3) . . 2_554 2_554 no
O8 Y2 O2 S2 -158.7(3) . . 2_554 2_554 no
O10 Y2 O2 S2 145.6(3) . . 2_554 2_554 no
O4 S1 O1 Y1 41.4(4) . . . 1_554 no
O9 S1 O1 Y1 -80.3(4) 3_665 . . 1_554 no
O10 S1 O1 Y1 161.9(3) 4_564 . . 1_554 no
O1 S1 O4 Y2 12.8(4) . . . . no
O9 S1 O4 Y2 135.6(4) 3_665 . . . no
O10 S1 O4 Y2 -105.0(4) 4_564 . . . no
O1 S1 O10 Y1 -148.3(3) . . 4_564 4_564 no
O1 S1 O10 Y2 56.9(2) . . 4_564 4_564 no
O4 S1 O10 Y1 -28.6(3) . . 4_564 4_564 no
O4 S1 O10 Y2 176.68(18) . . 4_564 4_564 no
O3 S2 O2 Y2 -1.6(3) . . . 2_544 no
O5 S2 O2 Y2 119.1(3) . . . 2_544 no
O8 S2 O2 Y2 -120.6(3) 3_665 . . 2_544 no
O2 S2 O3 Y1 69.1(3) . . . 2_545 no
O5 S2 O3 Y1 -50.0(4) . . . 2_545 no
O8 S2 O3 Y1 -169.9(3) 3_665 . . 2_545 no
O2 S2 O5 Y2 66.4(5) . . . 1_545 no
O3 S2 O5 Y2 -174.1(4) . . . 1_545 no
O8 S2 O5 Y2 -55.1(5) 3_665 . . 1_545 no
O2 S2 O8 Y1 -3.0(4) . . 3_665 3_665 no
O2 S2 O8 Y2 165.38(19) . . 3_665 3_665 no
O3 S2 O8 Y1 -122.6(3) . . 3_665 3_665 no
O3 S2 O8 Y2 45.8(3) . . 3_665 3_665 no
O5 S2 O8 Y1 116.6(3) . . 3_665 3_665 no
O5 S2 O8 Y2 -75.0(2) . . 3_665 3_665 no
